data_7217534
loop_
_publ_author_name
'Paul, Mithun'
'Dastidar, Parthasarathi'

_publ_section_title
;
 Coordination polymers derived from pyridyl carboxylate ligands having an
 amide backbone: an attempt towards the selective separation of CuIIcation
 following in situ crystallization under competitive conditions
;
_journal_issue 33
_journal_name_full CrystEngComm
_journal_page_first 7815
_journal_paper_doi 10.1039/C4CE00733F
_journal_volume 16
_journal_year 2014
_chemical_formula_moiety 'C26 H26 Cd N4 O10'
_chemical_formula_sum 'C26 H26 Cd N4 O10'
_chemical_formula_weight 666.91
_chemical_name_systematic
; 
 ? 
;
_space_group_IT_number 14
_symmetry_cell_setting monoclinic
_symmetry_space_group_name_Hall '-P 2yn'
_symmetry_space_group_name_H-M 'P 1 21/n 1'
_atom_sites_solution_hydrogens geom
_atom_sites_solution_primary direct
_atom_sites_solution_secondary difmap
_audit_creation_method SHELXL-97
_cell_angle_alpha 90.00
_cell_angle_beta 101.9350(10)
_cell_angle_gamma 90.00
_cell_formula_units_Z 2
_cell_length_a 7.90160(10)
_cell_length_b 12.7481(2)
_cell_length_c 13.5560(2)
_cell_measurement_temperature 296(2)
_cell_volume 1335.98(3)
_computing_cell_refinement 'Bruker Apex II'
_computing_data_collection 'Bruker Apex II'
_computing_data_reduction SAINT
_computing_molecular_graphics 'Mercury 3.1'
_computing_publication_material SHELXTL-97
_computing_structure_refinement 'SHELXL-97 (Sheldrick, 2008)'
_computing_structure_solution 'SHELXS-97 (Sheldrick, 2008)'
_diffrn_ambient_temperature 296(2)
_diffrn_detector_area_resol_mean 3
_diffrn_measured_fraction_theta_full 1.000
_diffrn_measured_fraction_theta_max 0.925
_diffrn_measurement_device_type 'Bruker Apex II'
_diffrn_measurement_method 'phi-omega scan'
_diffrn_radiation_monochromator graphite
_diffrn_radiation_source 'fine-focus sealed tube'
_diffrn_radiation_type MoK\a
_diffrn_radiation_wavelength 0.71073
_diffrn_reflns_av_R_equivalents 0.0161
_diffrn_reflns_av_sigmaI/netI 0.0118
_diffrn_reflns_limit_h_max 12
_diffrn_reflns_limit_h_min -12
_diffrn_reflns_limit_k_max 19
_diffrn_reflns_limit_k_min -18
_diffrn_reflns_limit_l_max 20
_diffrn_reflns_limit_l_min -20
_diffrn_reflns_number 28656
_diffrn_reflns_theta_full 26.00
_diffrn_reflns_theta_max 32.99
_diffrn_reflns_theta_min 2.22
_exptl_absorpt_coefficient_mu 0.883
_exptl_absorpt_correction_T_max 0.9169
_exptl_absorpt_correction_T_min 0.5892
_exptl_absorpt_correction_type multi-scan
_exptl_absorpt_process_details sadabs
_exptl_crystal_colour colourless
_exptl_crystal_density_diffrn 1.658
_exptl_crystal_density_method 'not measured'
_exptl_crystal_description block
_exptl_crystal_F_000 676
_exptl_crystal_size_max 0.67
_exptl_crystal_size_mid 0.11
_exptl_crystal_size_min 0.10
_refine_diff_density_max 0.609
_refine_diff_density_min -0.496
_refine_diff_density_rms 0.139
_refine_ls_extinction_method none
_refine_ls_goodness_of_fit_ref 1.139
_refine_ls_hydrogen_treatment mixed
_refine_ls_matrix_type full
_refine_ls_number_parameters 203
_refine_ls_number_reflns 4653
_refine_ls_number_restraints 0
_refine_ls_restrained_S_all 1.139
_refine_ls_R_factor_all 0.0298
_refine_ls_R_factor_gt 0.0218
_refine_ls_shift/su_max 0.001
_refine_ls_shift/su_mean 0.000
_refine_ls_structure_factor_coef Fsqd
_refine_ls_weighting_details 'calc w=1/[\s^2^(Fo^2^)+(0.0434P)^2^+0.3241P] where P=(Fo^2^+2Fc^2^)/3'
_refine_ls_weighting_scheme calc
_refine_ls_wR_factor_gt 0.0639
_refine_ls_wR_factor_ref 0.0777
_reflns_number_gt 3893
_reflns_number_total 4653
_reflns_threshold_expression >2sigma(I)
_cod_duplicate_entry 7216624
_cod_data_source_file c4ce00733f2.cif
_cod_data_source_block cp1e
_cod_depositor_comments
;
The following automatic conversions were performed:

'_symmetry_cell_setting' value 'MONOCLINIC' changed to 'monoclinic'
according to
/usr/data/users/saulius/crontab/automatic-downloads/current/RSC/lib/dictionaries/cif_core.dic
dictionary named 'cif_core.dic' version 2.4.2 from 2011-04-26.

Automatic conversion script
Id: cif_fix_values 2281 2013-09-26 08:29:07Z andrius 
;
_cod_original_sg_symbol_H-M 'P 21/n'
_cod_database_code 7217534

loop_
_symmetry_equiv_pos_as_xyz
'x, y, z'
'-x+1/2, y+1/2, -z+1/2'
'-x, -y, -z'
'x-1/2, -y-1/2, z-1/2'

loop_
_atom_site_label
_atom_site_type_symbol
_atom_site_fract_x
_atom_site_fract_y
_atom_site_fract_z
_atom_site_U_iso_or_equiv
_atom_site_adp_type
_atom_site_occupancy
_atom_site_symmetry_multiplicity
_atom_site_calc_flag
_atom_site_refinement_flags
C1 C 0.86788(19) 0.89705(12) 0.99990(10) 0.0307(3) Uani 1 1 d .
H1 H 0.8713 0.8965 1.0689 0.037 Uiso 1 1 calc R
C2 C 0.9847(2) 0.83597(14) 0.96265(12) 0.0357(3) Uani 1 1 d .
H2 H 1.0672 0.7966 1.0061 0.043 Uiso 1 1 calc R
C3 C 0.9771(2) 0.83411(13) 0.85991(12) 0.0338(3) Uani 1 1 d .
H3 H 1.0499 0.7903 0.8327 0.041 Uiso 1 1 calc R
C4 C 0.85909(17) 0.89872(11) 0.79788(10) 0.0250(2) Uani 1 1 d .
C5 C 0.74977(17) 0.95985(11) 0.84200(10) 0.0253(2) Uani 1 1 d .
H5 H 0.6729 1.0048 0.8012 0.030 Uiso 1 1 calc R
C6 C 0.83585(18) 0.89320(11) 0.68570(10) 0.0271(3) Uani 1 1 d .
C7 C 0.7787(2) 1.00538(10) 0.53297(12) 0.0260(3) Uani 1 1 d .
C8 C 0.7448(3) 0.92764(13) 0.45985(12) 0.0447(4) Uani 1 1 d .
H8 H 0.7467 0.8575 0.4788 0.054 Uiso 1 1 calc R
C9 C 0.7082(3) 0.95442(13) 0.35892(12) 0.0430(4) Uani 1 1 d .
H9 H 0.6882 0.9016 0.3106 0.052 Uiso 1 1 calc R
C10 C 0.70076(19) 1.05813(11) 0.32828(10) 0.0264(3) Uani 1 1 d .
C11 C 0.7348(3) 1.13522(12) 0.40150(12) 0.0385(4) Uani 1 1 d .
H11 H 0.7313 1.2054 0.3825 0.046 Uiso 1 1 calc R
C12 C 0.7742(3) 1.10910(12) 0.50265(11) 0.0391(4) Uani 1 1 d .
H12 H 0.7978 1.1619 0.5509 0.047 Uiso 1 1 calc R
C13 C 0.65699(18) 1.08519(12) 0.21812(10) 0.0274(3) Uani 1 1 d .
N1 N 0.75017(16) 0.95693(10) 0.94065(8) 0.0273(2) Uani 1 1 d .
N2 N 0.8184(2) 0.98585(9) 0.63785(10) 0.0285(3) Uani 1 1 d .
H2A H 0.8333 1.0405 0.6759 0.034 Uiso 1 1 calc R
O1 O 0.5273(2) 1.17954(10) 0.98916(10) 0.0417(3) Uani 1 1 d .
H14 H 0.572(3) 1.194(2) 1.045(2) 0.055(7) Uiso 1 1 d .
H15 H 0.569(3) 1.218(2) 0.950(2) 0.061(7) Uiso 1 1 d .
O2 O 0.6525(2) 1.00898(8) 0.15787(10) 0.0354(3) Uani 1 1 d .
O3 O 0.62584(17) 1.17890(9) 0.19240(8) 0.0385(3) Uani 1 1 d .
O4 O 0.82823(19) 0.80626(9) 0.64471(9) 0.0424(3) Uani 1 1 d .
O5 O 0.4045(2) 0.32706(11) 0.25909(11) 0.0479(3) Uani 1 1 d .
H16 H 0.470(4) 0.287(2) 0.242(2) 0.078(9) Uiso 1 1 d .
H17 H 0.331(3) 0.290(2) 0.287(2) 0.065(8) Uiso 1 1 d .
Cd1 Cd 0.5000 1.0000 1.0000 0.02455(5) Uani 1 2 d S

loop_
_atom_site_aniso_label
_atom_site_aniso_U_11
_atom_site_aniso_U_22
_atom_site_aniso_U_33
_atom_site_aniso_U_23
_atom_site_aniso_U_13
_atom_site_aniso_U_12
C1 0.0376(7) 0.0363(7) 0.0181(6) 0.0025(5) 0.0050(5) 0.0000(6)
C2 0.0377(7) 0.0422(8) 0.0259(7) 0.0079(6) 0.0037(5) 0.0102(6)
C3 0.0366(7) 0.0366(7) 0.0304(7) 0.0040(6) 0.0123(6) 0.0102(6)
C4 0.0304(6) 0.0276(6) 0.0187(5) 0.0013(5) 0.0090(5) 0.0003(5)
C5 0.0307(6) 0.0278(6) 0.0185(6) 0.0023(5) 0.0071(5) 0.0025(5)
C6 0.0352(6) 0.0292(6) 0.0196(6) 0.0000(5) 0.0117(5) 0.0016(5)
C7 0.0360(7) 0.0259(6) 0.0165(6) -0.0001(4) 0.0062(5) -0.0010(5)
C8 0.0835(13) 0.0246(7) 0.0229(7) -0.0009(6) 0.0040(8) -0.0047(8)
C9 0.0777(12) 0.0274(8) 0.0209(7) -0.0034(6) 0.0029(7) -0.0011(8)
C10 0.0336(6) 0.0281(6) 0.0177(6) -0.0010(5) 0.0056(5) -0.0013(5)
C11 0.0681(11) 0.0247(6) 0.0206(6) 0.0005(5) 0.0042(7) -0.0026(7)
C12 0.0714(11) 0.0250(7) 0.0184(6) -0.0031(5) 0.0034(7) -0.0024(7)
C13 0.0311(6) 0.0339(7) 0.0172(5) -0.0004(5) 0.0051(5) -0.0002(5)
N1 0.0344(6) 0.0305(6) 0.0188(5) -0.0001(4) 0.0096(4) 0.0026(5)
N2 0.0428(7) 0.0267(6) 0.0166(5) -0.0011(4) 0.0072(5) -0.0015(5)
O1 0.0707(9) 0.0270(6) 0.0288(6) 0.0057(5) 0.0132(6) -0.0043(5)
O2 0.0478(7) 0.0392(6) 0.0175(5) -0.0035(4) 0.0029(5) 0.0089(4)
O3 0.0596(7) 0.0327(5) 0.0233(5) 0.0031(4) 0.0085(5) 0.0028(5)
O4 0.0772(9) 0.0278(5) 0.0269(5) -0.0014(4) 0.0211(6) 0.0050(5)
O5 0.0696(9) 0.0335(6) 0.0429(7) 0.0064(5) 0.0172(7) 0.0058(6)
Cd1 0.03513(8) 0.02533(8) 0.01481(7) -0.00033(4) 0.00890(5) 0.00405(5)

loop_
_atom_type_symbol
_atom_type_description
_atom_type_scat_dispersion_real
_atom_type_scat_dispersion_imag
_atom_type_scat_source
C C 0.0033 0.0016 'International Tables Vol C Tables 4.2.6.8 and 6.1.1.4'
H H 0.0000 0.0000 'International Tables Vol C Tables 4.2.6.8 and 6.1.1.4'
N N 0.0061 0.0033 'International Tables Vol C Tables 4.2.6.8 and 6.1.1.4'
O O 0.0106 0.0060 'International Tables Vol C Tables 4.2.6.8 and 6.1.1.4'
Cd Cd -0.8075 1.2024 'International Tables Vol C Tables 4.2.6.8 and 6.1.1.4'

loop_
_geom_angle_atom_site_label_1
_geom_angle_atom_site_label_2
_geom_angle_atom_site_label_3
_geom_angle
_geom_angle_site_symmetry_1
_geom_angle_site_symmetry_3
N1 C1 C2 122.51(13) . .
C1 C2 C3 119.06(14) . .
C2 C3 C4 118.90(14) . .
C5 C4 C3 118.15(12) . .
C5 C4 C6 120.56(12) . .
C3 C4 C6 120.89(12) . .
N1 C5 C4 122.86(13) . .
O4 C6 N2 125.59(13) . .
O4 C6 C4 118.94(13) . .
N2 C6 C4 115.42(12) . .
C12 C7 C8 118.75(14) . .
C12 C7 N2 117.02(12) . .
C8 C7 N2 124.23(12) . .
C9 C8 C7 120.05(15) . .
C8 C9 C10 121.39(15) . .
C11 C10 C9 118.27(13) . .
C11 C10 C13 121.41(13) . .
C9 C10 C13 120.32(13) . .
C12 C11 C10 120.74(14) . .
C11 C12 C7 120.78(14) . .
O3 C13 O2 125.04(13) . .
O3 C13 C10 119.12(12) . .
O2 C13 C10 115.83(13) . .
C1 N1 C5 118.33(12) . .
C1 N1 Cd1 117.29(9) . .
C5 N1 Cd1 120.54(9) . .
C6 N2 C7 128.40(12) . .
C13 O2 Cd1 126.61(10) . 1_554
O2 Cd1 O2 180.000 3_676 1_556
O2 Cd1 O1 91.65(5) 3_676 .
O2 Cd1 O1 88.35(5) 1_556 .
O2 Cd1 O1 88.35(5) 3_676 3_677
O2 Cd1 O1 91.65(5) 1_556 3_677
O1 Cd1 O1 180.00 . 3_677
O2 Cd1 N1 89.15(5) 3_676 .
O2 Cd1 N1 90.85(5) 1_556 .
O1 Cd1 N1 96.54(5) . .
O1 Cd1 N1 83.46(5) 3_677 .
O2 Cd1 N1 90.85(5) 3_676 3_677
O2 Cd1 N1 89.15(5) 1_556 3_677
O1 Cd1 N1 83.46(5) . 3_677
O1 Cd1 N1 96.54(5) 3_677 3_677
N1 Cd1 N1 180.0 . 3_677

loop_
_geom_bond_atom_site_label_1
_geom_bond_atom_site_label_2
_geom_bond_distance
_geom_bond_site_symmetry_2
C1 N1 1.3356(19) .
C1 C2 1.380(2) .
C2 C3 1.382(2) .
C3 C4 1.390(2) .
C4 C5 1.3875(18) .
C4 C6 1.4952(18) .
C5 N1 1.3372(16) .
C6 O4 1.2356(17) .
C6 N2 1.3408(18) .
C7 C12 1.383(2) .
C7 C8 1.388(2) .
C7 N2 1.413(2) .
C8 C9 1.381(2) .
C9 C10 1.383(2) .
C10 C11 1.383(2) .
C10 C13 1.5016(19) .
C11 C12 1.382(2) .
C13 O3 1.2546(18) .
C13 O2 1.2650(17) .
N1 Cd1 2.3482(11) .
O1 Cd1 2.3065(13) .
O2 Cd1 2.2311(13) 1_554
Cd1 O2 2.2311(13) 3_676
Cd1 O2 2.2311(13) 1_556
Cd1 O1 2.3065(13) 3_677
Cd1 N1 2.3482(12) 3_677

loop_
_geom_hbond_atom_site_label_D
_geom_hbond_atom_site_label_H
_geom_hbond_atom_site_label_A
_geom_hbond_distance_DH
_geom_hbond_distance_HA
_geom_hbond_distance_DA
_geom_hbond_angle_DHA
_geom_hbond_site_symmetry_A
N2 H2A O5 0.86 2.04 2.8966(18) 171.0 4_676
O1 H14 O3 0.79(3) 1.96(3) 2.7037(17) 156(3) 1_556
O1 H15 O4 0.84(3) 2.00(3) 2.8396(18) 179(3) 2_656
O5 H16 O3 0.80(3) 2.05(3) 2.845(2) 176(3) 1_545
O5 H17 O4 0.89(3) 2.11(3) 2.994(2) 176(2) 3_666
